data_7130633
loop_
_publ_author_name
'Balakrishna, Bugga'
'Mossin, Susanne'
'Kramer, S\/oren'

_publ_section_title
;
 Photo-induced metal-free dehydrogenative N-N homo-coupling.
;
_journal_issue 78
_journal_name_full 'Chemical communications (Cambridge, England)'
_journal_page_first 10977
_journal_page_last 10980
_journal_paper_doi 10.1039/d2cc04204e
_journal_volume 58
_journal_year 2022
_chemical_formula_moiety 'C25 H12 Br4 N'
_chemical_formula_sum 'C25 H12 Br4 N'
_chemical_formula_weight 646.00
_space_group_crystal_system orthorhombic
_space_group_IT_number 61
_space_group_name_Hall '-P 2ac 2ab'
_space_group_name_H-M_alt 'P b c a'
_atom_sites_solution_hydrogens geom
_atom_sites_solution_primary dual
_audit_creation_date 2022-01-17
_audit_creation_method
;
Olex2 1.5
(compiled 2021.12.09 svn.r5202d8cf for OlexSys, GUI svn.r6439)
;
_audit_update_record
;
2022-05-06 deposited with the CCDC.	2022-09-02 downloaded from the CCDC.
;
_cell_angle_alpha 90
_cell_angle_beta 90
_cell_angle_gamma 90
_cell_formula_units_Z 8
_cell_length_a 10.5392(7)
_cell_length_b 14.9833(9)
_cell_length_c 27.7960(16)
_cell_measurement_reflns_used 5720
_cell_measurement_temperature 120.00(10)
_cell_measurement_theta_max 29.2040
_cell_measurement_theta_min 3.6350
_cell_volume 4389.3(5)
_computing_cell_refinement 'CrysAlisPro 1.171.41.93a (Rigaku OD, 2020)'
_computing_data_collection 'CrysAlisPro 1.171.41.93a (Rigaku OD, 2020)'
_computing_data_reduction 'CrysAlisPro 1.171.41.93a (Rigaku OD, 2020)'
_computing_molecular_graphics 'Olex2 1.5 (Dolomanov et al., 2009)'
_computing_publication_material 'Olex2 1.5 (Dolomanov et al., 2009)'
_computing_structure_refinement 'SHELXL 2018/3 (Sheldrick, 2015)'
_computing_structure_solution 'SHELXT 2018/2 (Sheldrick, 2018)'
_diffrn_ambient_environment N~2~
_diffrn_ambient_temperature 120.00(10)
_diffrn_detector 'CCD plate'
_diffrn_detector_area_resol_mean 5.3073
_diffrn_detector_type Atlas
_diffrn_measured_fraction_theta_full 0.998
_diffrn_measured_fraction_theta_max 0.882
_diffrn_measurement_details
;
List of Runs (angles in degrees, time in seconds):

  # Type    Start    End  Width  t~exp~   \w     \q     \k     \f   Frames
#--------------------------------------------------------------------------
  1  \w    -30.00  91.50   0.75   35.70    --   10.87   0.00 150.00  162
  2  \w     42.00  99.00   0.75   35.70    --   10.87 178.00  60.00   76
  3  \w    -21.00   4.50   0.75   35.70    --  -11.58  37.00 -30.00   34
;
_diffrn_measurement_device 'four-circle diffractometer'
_diffrn_measurement_device_type 'SuperNova, Dual, Cu at home/near, Atlas'
_diffrn_measurement_method '\w scans'
_diffrn_orient_matrix_type 'CrysAlisPro convention (1999,Acta A55,543-557)'
_diffrn_orient_matrix_UB_11 0.0353961000
_diffrn_orient_matrix_UB_12 0.0338408000
_diffrn_orient_matrix_UB_13 0.0117016000
_diffrn_orient_matrix_UB_21 -0.0555235000
_diffrn_orient_matrix_UB_22 0.0265305000
_diffrn_orient_matrix_UB_23 0.0018783000
_diffrn_orient_matrix_UB_31 -0.0137782000
_diffrn_orient_matrix_UB_32 -0.0197439000
_diffrn_orient_matrix_UB_33 0.0226269000
_diffrn_radiation_monochromator mirror
_diffrn_radiation_probe x-ray
_diffrn_radiation_type 'Mo K\a'
_diffrn_radiation_wavelength 0.71073
_diffrn_reflns_av_R_equivalents 0.0547
_diffrn_reflns_av_unetI/netI 0.0573
_diffrn_reflns_Laue_measured_fraction_full 0.998
_diffrn_reflns_Laue_measured_fraction_max 0.882
_diffrn_reflns_limit_h_max 14
_diffrn_reflns_limit_h_min -9
_diffrn_reflns_limit_k_max 15
_diffrn_reflns_limit_k_min -20
_diffrn_reflns_limit_l_max 38
_diffrn_reflns_limit_l_min -34
_diffrn_reflns_number 22392
_diffrn_reflns_point_group_measured_fraction_full 0.998
_diffrn_reflns_point_group_measured_fraction_max 0.882
_diffrn_reflns_theta_full 25.242
_diffrn_reflns_theta_max 29.733
_diffrn_reflns_theta_min 3.416
_diffrn_source 'micro-focus sealed X-ray tube'
_diffrn_source_type 'SuperNova (Mo) X-ray Source'
_exptl_absorpt_coefficient_mu 7.348
_exptl_absorpt_correction_T_max 1.00000
_exptl_absorpt_correction_T_min 0.09521
_exptl_absorpt_correction_type multi-scan
_exptl_absorpt_process_details
;
CrysAlisPro 1.171.41.93a (Rigaku Oxford Diffraction, 2020)
Empirical absorption correction using spherical harmonics,
implemented in SCALE3 ABSPACK scaling algorithm.
;
_exptl_crystal_colour 'clear light colourless'
_exptl_crystal_colour_lustre clear
_exptl_crystal_colour_modifier light
_exptl_crystal_colour_primary colourless
_exptl_crystal_density_diffrn 1.955
_exptl_crystal_description block
_exptl_crystal_F_000 2472
_exptl_crystal_size_max 0.4
_exptl_crystal_size_mid 0.1
_exptl_crystal_size_min 0.05
_refine_diff_density_max 1.805
_refine_diff_density_min -1.424
_refine_diff_density_rms 0.150
_refine_ls_extinction_method none
_refine_ls_goodness_of_fit_ref 1.070
_refine_ls_hydrogen_treatment constr
_refine_ls_matrix_type full
_refine_ls_number_parameters 271
_refine_ls_number_reflns 5515
_refine_ls_number_restraints 0
_refine_ls_restrained_S_all 1.070
_refine_ls_R_factor_all 0.0882
_refine_ls_R_factor_gt 0.0516
_refine_ls_shift/su_max 0.001
_refine_ls_shift/su_mean 0.000
_refine_ls_structure_factor_coef Fsqd
_refine_ls_weighting_details 'w=1/[\s^2^(Fo^2^)+(0.0386P)^2^+16.9613P] where P=(Fo^2^+2Fc^2^)/3'
_refine_ls_weighting_scheme calc
_refine_ls_wR_factor_gt 0.1052
_refine_ls_wR_factor_ref 0.1216
_reflns_Friedel_coverage 0.000
_reflns_number_gt 3867
_reflns_number_total 5515
_reflns_threshold_expression 'I > 2\s(I)'
_cod_data_source_file d2cc04204e2.cif
_cod_data_source_block bb_657
_cod_depositor_comments 'Adding full bibliography for 7130632--7130634.cif.'
_cod_database_code 7130633
_shelx_shelxl_version_number 2018/3
_chemical_oxdiff_formula 'C24 H12 Br4 N2'
_shelx_space_group_comment
;
The symmetry employed for this shelxl refinement is uniquely defined
by the following loop, which should always be used as a source of
symmetry information in preference to the above space-group names.
They are only intended as comments.
;
_shelx_estimated_absorpt_t_max 0.710
_shelx_estimated_absorpt_t_min 0.157
_olex2_refinement_description
;
1. Fixed Uiso
 At 1.2 times of:
  All C(H) groups
2.a Aromatic/amide H refined with riding coordinates:
 C008(H008), C009(H009), C00A(H00A), C00C(H00C), C00D(H00D), C00G(H00G),
 C00M(H00M), C00N(H00N), C00Q(H00Q), C00S(H00S), C00T(H00T), C00U(H00U)
;
_olex2_submission_special_instructions 'No special instructions were received'
_oxdiff_exptl_absorpt_empirical_details
;
Empirical correction (ABSPACK) includes:
- Absorption correction using spherical harmonics
- Frame scaling
;
_oxdiff_exptl_absorpt_empirical_full_max 4.968
_oxdiff_exptl_absorpt_empirical_full_min 0.574

loop_
_space_group_symop_operation_xyz
'x, y, z'
'-x+1/2, -y, z+1/2'
'-x, y+1/2, -z+1/2'
'x+1/2, -y+1/2, -z'
'-x, -y, -z'
'x-1/2, y, -z-1/2'
'x, -y-1/2, z-1/2'
'-x-1/2, y-1/2, z'

loop_
_atom_site_label
_atom_site_type_symbol
_atom_site_fract_x
_atom_site_fract_y
_atom_site_fract_z
_atom_site_U_iso_or_equiv
_atom_site_adp_type
_atom_site_occupancy
_atom_site_site_symmetry_order
_atom_site_calc_flag
_atom_site_refinement_flags_posn
_atom_site_refinement_flags_adp
_atom_site_refinement_flags_occupancy
_atom_site_disorder_assembly
_atom_site_disorder_group
Br01 Br 0.36970(6) 0.37550(4) 0.12700(2) 0.02996(15) Uani 1 1 d . . . . .
Br02 Br -0.16908(5) 0.71114(4) 0.27869(2) 0.03302(16) Uani 1 1 d . . . . .
Br03 Br 0.38702(6) 0.12422(4) 0.50023(2) 0.03615(17) Uani 1 1 d . . . . .
Br04 Br 0.78738(6) 0.62019(4) 0.45547(2) 0.04351(18) Uani 1 1 d . . . . .
N005 N 0.2511(4) 0.4608(3) 0.33337(14) 0.0253(10) Uani 1 1 d . . . . .
C006 C 0.3176(4) 0.4481(3) 0.37550(14) 0.0122(9) Uani 1 1 d . . . . .
C007 C 0.3397(5) 0.4022(3) 0.19298(17) 0.0201(10) Uani 1 1 d . . . . .
C008 C 0.0350(5) 0.5904(3) 0.26314(18) 0.0205(10) Uani 1 1 d . . . . .
H008 H 0.016945 0.597954 0.229896 0.025 Uiso 1 1 calc R U . . .
C009 C 0.2426(5) 0.4602(3) 0.20441(16) 0.0205(10) Uani 1 1 d . . . . .
H009 H 0.192649 0.487454 0.180028 0.025 Uiso 1 1 calc R U . . .
C00A C 0.4453(5) 0.2952(3) 0.46264(16) 0.0239(11) Uani 1 1 d . . . . .
H00A H 0.515381 0.294058 0.484125 0.029 Uiso 1 1 calc R U . . .
C00B C -0.0330(5) 0.6353(3) 0.29773(19) 0.0249(11) Uani 1 1 d . . . . .
C00C C 0.4161(5) 0.3615(3) 0.22780(18) 0.0237(11) Uani 1 1 d . . . . .
H00C H 0.483350 0.323168 0.218295 0.028 Uiso 1 1 calc R U . . .
C00D C 0.3934(5) 0.3772(3) 0.27628(18) 0.0245(11) Uani 1 1 d . . . . .
H00D H 0.443178 0.349229 0.300491 0.029 Uiso 1 1 calc R U . . .
C00E C 0.1310(5) 0.5338(3) 0.27853(16) 0.0196(10) Uani 1 1 d . . . . .
C00F C 0.2202(5) 0.4776(3) 0.25316(17) 0.0191(10) Uani 1 1 d . . . . .
C00G C 0.5981(5) 0.4898(4) 0.44523(19) 0.0274(12) Uani 1 1 d . . . . .
H00G H 0.642790 0.460376 0.470340 0.033 Uiso 1 1 calc R U . . .
C00H C 0.2962(5) 0.4347(3) 0.28800(16) 0.0207(10) Uani 1 1 d . . . . .
C00I C 0.3611(5) 0.2255(4) 0.46004(17) 0.0262(12) Uani 1 1 d . . . . .
C00J C 0.4232(5) 0.3686(4) 0.43207(16) 0.0236(11) Uani 1 1 d . . . . .
C00K C 0.1540(5) 0.5231(3) 0.32786(17) 0.0224(11) Uani 1 1 d . . . . .
C00L C 0.4242(5) 0.4985(4) 0.38823(17) 0.0251(11) Uani 1 1 d . . . . .
C00M C -0.0096(5) 0.6258(3) 0.3466(2) 0.0284(12) Uani 1 1 d . . . . .
H00M H -0.058672 0.658632 0.369139 0.034 Uiso 1 1 calc R U . . .
C00N C 0.0853(5) 0.5686(3) 0.36273(18) 0.0260(12) Uani 1 1 d . . . . .
H00N H 0.102183 0.560980 0.396044 0.031 Uiso 1 1 calc R U . . .
C00O C 0.4900(5) 0.4516(4) 0.42467(17) 0.0239(11) Uani 1 1 d . . . . .
C00P C 0.6378(5) 0.5707(4) 0.42818(19) 0.0310(13) Uani 1 1 d . . . . .
C00Q C 0.2555(6) 0.2261(4) 0.42998(18) 0.0295(12) Uani 1 1 d . . . . .
H00Q H 0.198423 0.176993 0.430280 0.035 Uiso 1 1 calc R U . . .
C00R C 0.3188(5) 0.3679(3) 0.40124(17) 0.0238(11) Uani 1 1 d . . . . .
C00S C 0.5746(6) 0.6166(4) 0.3918(2) 0.0340(13) Uani 1 1 d . . . . .
H00S H 0.606562 0.672258 0.380749 0.041 Uiso 1 1 calc R U . . .
C00T C 0.4641(6) 0.5809(4) 0.37151(18) 0.0292(12) Uani 1 1 d . . . . .
H00T H 0.418345 0.611943 0.347266 0.035 Uiso 1 1 calc R U . . .
C00U C 0.2330(5) 0.2981(4) 0.39944(18) 0.0289(12) Uani 1 1 d . . . . .
H00U H 0.162077 0.299215 0.378368 0.035 Uiso 1 1 calc R U . . .

loop_
_atom_site_aniso_label
_atom_site_aniso_U_11
_atom_site_aniso_U_22
_atom_site_aniso_U_33
_atom_site_aniso_U_23
_atom_site_aniso_U_13
_atom_site_aniso_U_12
Br01 0.0385(3) 0.0289(3) 0.0225(3) -0.0051(2) 0.0043(2) 0.0026(2)
Br02 0.0219(3) 0.0232(3) 0.0539(4) 0.0020(2) 0.0030(3) 0.0040(2)
Br03 0.0422(4) 0.0384(3) 0.0278(3) 0.0118(2) 0.0050(2) 0.0007(3)
Br04 0.0313(3) 0.0536(4) 0.0456(3) -0.0179(3) 0.0111(3) -0.0171(3)
N005 0.029(2) 0.031(2) 0.0156(19) -0.0020(18) -0.0020(18) 0.0084(19)
C006 0.014(2) 0.015(2) 0.0076(19) 0.0025(16) -0.0031(17) 0.0009(17)
C007 0.021(3) 0.019(2) 0.020(2) -0.0028(19) 0.000(2) -0.004(2)
C008 0.017(3) 0.020(2) 0.025(3) -0.0003(19) -0.002(2) 0.001(2)
C009 0.025(3) 0.018(2) 0.019(2) 0.0007(19) -0.002(2) -0.003(2)
C00A 0.021(3) 0.035(3) 0.016(2) -0.001(2) -0.001(2) 0.007(2)
C00B 0.019(3) 0.018(2) 0.038(3) -0.001(2) 0.000(2) -0.004(2)
C00C 0.022(3) 0.019(3) 0.030(3) -0.003(2) 0.002(2) -0.001(2)
C00D 0.024(3) 0.024(3) 0.026(3) 0.000(2) -0.003(2) 0.003(2)
C00E 0.018(3) 0.021(2) 0.020(2) 0.0008(19) -0.0029(19) -0.0029(19)
C00F 0.017(3) 0.018(2) 0.022(2) -0.0013(19) -0.004(2) 0.0004(19)
C00G 0.022(3) 0.036(3) 0.025(3) -0.005(2) 0.003(2) 0.000(2)
C00H 0.024(3) 0.020(2) 0.019(2) 0.0007(19) 0.000(2) -0.001(2)
C00I 0.036(3) 0.029(3) 0.014(2) 0.003(2) 0.004(2) 0.001(2)
C00J 0.025(3) 0.034(3) 0.012(2) -0.002(2) 0.0016(19) 0.001(2)
C00K 0.020(3) 0.022(3) 0.025(2) -0.002(2) -0.001(2) 0.000(2)
C00L 0.024(3) 0.034(3) 0.017(2) 0.000(2) 0.004(2) 0.002(2)
C00M 0.023(3) 0.026(3) 0.036(3) -0.009(2) 0.011(2) 0.005(2)
C00N 0.032(3) 0.027(3) 0.019(2) -0.002(2) -0.001(2) -0.001(2)
C00O 0.021(3) 0.032(3) 0.018(2) -0.002(2) 0.005(2) 0.000(2)
C00P 0.025(3) 0.041(3) 0.027(3) -0.014(2) 0.008(2) -0.005(2)
C00Q 0.029(3) 0.032(3) 0.027(3) -0.004(2) 0.004(2) -0.006(2)
C00R 0.027(3) 0.027(3) 0.018(2) 0.000(2) -0.003(2) 0.005(2)
C00S 0.042(4) 0.028(3) 0.032(3) -0.008(2) 0.015(3) -0.002(3)
C00T 0.034(3) 0.030(3) 0.024(3) -0.001(2) 0.007(2) 0.006(2)
C00U 0.030(3) 0.035(3) 0.021(2) -0.002(2) -0.006(2) -0.003(2)

loop_
_atom_type_symbol
_atom_type_description
_atom_type_scat_dispersion_real
_atom_type_scat_dispersion_imag
_atom_type_scat_source
C C 0.0033 0.0016 'International Tables Vol C Tables 4.2.6.8 and 6.1.1.4'
H H 0.0000 0.0000 'International Tables Vol C Tables 4.2.6.8 and 6.1.1.4'
Br Br -0.2901 2.4595 'International Tables Vol C Tables 4.2.6.8 and 6.1.1.4'
N N 0.0061 0.0033 'International Tables Vol C Tables 4.2.6.8 and 6.1.1.4'

loop_
_geom_angle_atom_site_label_1
_geom_angle_atom_site_label_2
_geom_angle_atom_site_label_3
_geom_angle
_geom_angle_site_symmetry_1
_geom_angle_site_symmetry_3
_geom_angle_publ_flag
C006 N005 C00H 123.5(4) . . ?
C006 N005 C00K 124.0(4) . . ?
C00K N005 C00H 109.7(4) . . ?
N005 C006 C00L 123.3(4) . . ?
N005 C006 C00R 123.9(4) . . ?
C00R C006 C00L 109.1(4) . . ?
C009 C007 Br01 118.5(4) . . ?
C009 C007 C00C 122.8(4) . . ?
C00C C007 Br01 118.7(4) . . ?
C00B C008 H008 121.2 . . ?
C00B C008 C00E 117.6(5) . . ?
C00E C008 H008 121.2 . . ?
C007 C009 H009 121.2 . . ?
C007 C009 C00F 117.7(4) . . ?
C00F C009 H009 121.2 . . ?
C00I C00A H00A 121.5 . . ?
C00I C00A C00J 117.1(5) . . ?
C00J C00A H00A 121.5 . . ?
C008 C00B Br02 119.3(4) . . ?
C008 C00B C00M 122.8(5) . . ?
C00M C00B Br02 117.8(4) . . ?
C007 C00C H00C 120.0 . . ?
C00D C00C C007 120.0(5) . . ?
C00D C00C H00C 120.0 . . ?
C00C C00D H00D 121.2 . . ?
C00H C00D C00C 117.6(5) . . ?
C00H C00D H00D 121.2 . . ?
C008 C00E C00F 132.8(4) . . ?
C008 C00E C00K 119.9(5) . . ?
C00K C00E C00F 107.3(4) . . ?
C009 C00F C00E 133.6(4) . . ?
C009 C00F C00H 119.0(4) . . ?
C00H C00F C00E 107.4(4) . . ?
C00O C00G H00G 121.0 . . ?
C00P C00G H00G 121.0 . . ?
C00P C00G C00O 118.1(5) . . ?
N005 C00H C00F 107.3(4) . . ?
C00D C00H N005 129.7(4) . . ?
C00D C00H C00F 123.0(4) . . ?
C00A C00I Br03 118.9(4) . . ?
C00A C00I C00Q 123.0(5) . . ?
C00Q C00I Br03 118.1(4) . . ?
C00A C00J C00O 132.7(5) . . ?
C00R C00J C00A 119.6(5) . . ?
C00R C00J C00O 107.7(4) . . ?
N005 C00K C00E 108.2(4) . . ?
C00N C00K N005 129.5(5) . . ?
C00N C00K C00E 122.4(5) . . ?
C006 C00L C00O 107.8(4) . . ?
C00T C00L C006 129.9(5) . . ?
C00T C00L C00O 122.3(5) . . ?
C00B C00M H00M 119.8 . . ?
C00B C00M C00N 120.4(5) . . ?
C00N C00M H00M 119.8 . . ?
C00K C00N C00M 116.9(5) . . ?
C00K C00N H00N 121.6 . . ?
C00M C00N H00N 121.6 . . ?
C00G C00O C00J 133.8(5) . . ?
C00G C00O C00L 119.3(5) . . ?
C00L C00O C00J 106.9(5) . . ?
C00G C00P Br04 117.5(4) . . ?
C00G C00P C00S 122.9(5) . . ?
C00S C00P Br04 119.6(4) . . ?
C00I C00Q H00Q 119.8 . . ?
C00I C00Q C00U 120.4(5) . . ?
C00U C00Q H00Q 119.8 . . ?
C00J C00R C006 108.3(5) . . ?
C00U C00R C006 128.7(5) . . ?
C00U C00R C00J 122.9(5) . . ?
C00P C00S H00S 120.0 . . ?
C00P C00S C00T 120.1(5) . . ?
C00T C00S H00S 120.0 . . ?
C00L C00T C00S 117.3(5) . . ?
C00L C00T H00T 121.4 . . ?
C00S C00T H00T 121.4 . . ?
C00Q C00U H00U 121.6 . . ?
C00R C00U C00Q 116.9(5) . . ?
C00R C00U H00U 121.6 . . ?

loop_
_geom_bond_atom_site_label_1
_geom_bond_atom_site_label_2
_geom_bond_distance
_geom_bond_site_symmetry_2
_geom_bond_publ_flag
Br01 C007 1.903(5) . ?
Br02 C00B 1.905(5) . ?
Br03 C00I 1.905(5) . ?
Br04 C00P 1.900(6) . ?
N005 C006 1.378(6) . ?
N005 C00H 1.403(6) . ?
N005 C00K 1.393(6) . ?
C006 C00L 1.399(7) . ?
C006 C00R 1.398(6) . ?
C007 C009 1.381(7) . ?
C007 C00C 1.398(7) . ?
C008 H008 0.9500 . ?
C008 C00B 1.375(7) . ?
C008 C00E 1.388(7) . ?
C009 H009 0.9500 . ?
C009 C00F 1.400(7) . ?
C00A H00A 0.9500 . ?
C00A C00I 1.372(7) . ?
C00A C00J 1.409(7) . ?
C00B C00M 1.387(8) . ?
C00C H00C 0.9500 . ?
C00C C00D 1.388(7) . ?
C00D H00D 0.9500 . ?
C00D C00H 1.379(7) . ?
C00E C00F 1.446(7) . ?
C00E C00K 1.402(7) . ?
C00F C00H 1.411(7) . ?
C00G H00G 0.9500 . ?
C00G C00O 1.398(7) . ?
C00G C00P 1.367(8) . ?
C00I C00Q 1.392(8) . ?
C00J C00O 1.443(7) . ?
C00J C00R 1.395(7) . ?
C00K C00N 1.389(7) . ?
C00L C00O 1.415(7) . ?
C00L C00T 1.384(7) . ?
C00M H00M 0.9500 . ?
C00M C00N 1.392(7) . ?
C00N H00N 0.9500 . ?
C00P C00S 1.392(8) . ?
C00Q H00Q 0.9500 . ?
C00Q C00U 1.393(7) . ?
C00R C00U 1.383(8) . ?
C00S H00S 0.9500 . ?
C00S C00T 1.401(8) . ?
C00T H00T 0.9500 . ?
C00U H00U 0.9500 . ?

loop_
_geom_torsion_atom_site_label_1
_geom_torsion_atom_site_label_2
_geom_torsion_atom_site_label_3
_geom_torsion_atom_site_label_4
_geom_torsion
_geom_torsion_site_symmetry_1
_geom_torsion_site_symmetry_2
_geom_torsion_site_symmetry_3
_geom_torsion_site_symmetry_4
_geom_torsion_publ_flag
Br01 C007 C009 C00F 178.7(4) . . . . ?
Br01 C007 C00C C00D -177.7(4) . . . . ?
Br02 C00B C00M C00N 177.4(4) . . . . ?
Br03 C00I C00Q C00U -179.2(4) . . . . ?
Br04 C00P C00S C00T -179.8(4) . . . . ?
N005 C006 C00L C00O -162.4(4) . . . . ?
N005 C006 C00L C00T 19.4(8) . . . . ?
N005 C006 C00R C00J 161.5(4) . . . . ?
N005 C006 C00R C00U -20.2(8) . . . . ?
N005 C00K C00N C00M -178.3(5) . . . . ?
C006 N005 C00H C00D 15.9(9) . . . . ?
C006 N005 C00H C00F -165.5(4) . . . . ?
C006 N005 C00K C00E 165.0(5) . . . . ?
C006 N005 C00K C00N -16.1(9) . . . . ?
C006 C00L C00O C00G -177.4(4) . . . . ?
C006 C00L C00O C00J 2.7(6) . . . . ?
C006 C00L C00T C00S 178.7(5) . . . . ?
C006 C00R C00U C00Q -178.7(5) . . . . ?
C007 C009 C00F C00E 179.0(5) . . . . ?
C007 C009 C00F C00H -0.7(7) . . . . ?
C007 C00C C00D C00H -1.2(7) . . . . ?
C008 C00B C00M C00N -0.5(8) . . . . ?
C008 C00E C00F C009 0.4(10) . . . . ?
C008 C00E C00F C00H -180.0(5) . . . . ?
C008 C00E C00K N005 177.8(5) . . . . ?
C008 C00E C00K C00N -1.2(8) . . . . ?
C009 C007 C00C C00D 1.6(8) . . . . ?
C009 C00F C00H N005 -177.7(4) . . . . ?
C009 C00F C00H C00D 1.0(8) . . . . ?
C00A C00I C00Q C00U 2.2(8) . . . . ?
C00A C00J C00O C00G -1.2(10) . . . . ?
C00A C00J C00O C00L 178.7(5) . . . . ?
C00A C00J C00R C006 179.3(4) . . . . ?
C00A C00J C00R C00U 0.9(8) . . . . ?
C00B C008 C00E C00F -179.7(5) . . . . ?
C00B C008 C00E C00K 1.0(7) . . . . ?
C00B C00M C00N C00K 0.4(8) . . . . ?
C00C C007 C009 C00F -0.6(7) . . . . ?
C00C C00D C00H N005 178.4(5) . . . . ?
C00C C00D C00H C00F -0.1(8) . . . . ?
C00E C008 C00B Br02 -178.1(4) . . . . ?
C00E C008 C00B C00M -0.2(8) . . . . ?
C00E C00F C00H N005 2.6(5) . . . . ?
C00E C00F C00H C00D -178.7(5) . . . . ?
C00E C00K C00N C00M 0.4(8) . . . . ?
C00F C00E C00K N005 -1.6(6) . . . . ?
C00F C00E C00K C00N 179.4(5) . . . . ?
C00G C00P C00S C00T 1.0(8) . . . . ?
C00H N005 C006 C00L 73.6(7) . . . . ?
C00H N005 C006 C00R -82.5(7) . . . . ?
C00H N005 C00K C00E 3.3(6) . . . . ?
C00H N005 C00K C00N -177.8(5) . . . . ?
C00I C00A C00J C00O -179.5(5) . . . . ?
C00I C00A C00J C00R 0.3(7) . . . . ?
C00I C00Q C00U C00R -0.9(8) . . . . ?
C00J C00A C00I Br03 179.6(4) . . . . ?
C00J C00A C00I C00Q -1.8(8) . . . . ?
C00J C00R C00U C00Q -0.6(8) . . . . ?
C00K N005 C006 C00L -85.7(7) . . . . ?
C00K N005 C006 C00R 118.3(6) . . . . ?
C00K N005 C00H C00D 177.7(5) . . . . ?
C00K N005 C00H C00F -3.6(6) . . . . ?
C00K C00E C00F C009 179.8(5) . . . . ?
C00K C00E C00F C00H -0.6(6) . . . . ?
C00L C006 C00R C00J 2.6(6) . . . . ?
C00L C006 C00R C00U -179.2(5) . . . . ?
C00O C00G C00P Br04 -178.5(4) . . . . ?
C00O C00G C00P C00S 0.7(8) . . . . ?
C00O C00J C00R C006 -0.8(6) . . . . ?
C00O C00J C00R C00U -179.2(5) . . . . ?
C00O C00L C00T C00S 0.7(8) . . . . ?
C00P C00G C00O C00J 178.2(5) . . . . ?
C00P C00G C00O C00L -1.7(7) . . . . ?
C00P C00S C00T C00L -1.7(8) . . . . ?
C00R C006 C00L C00O -3.3(6) . . . . ?
C00R C006 C00L C00T 178.5(5) . . . . ?
C00R C00J C00O C00G 178.9(5) . . . . ?
C00R C00J C00O C00L -1.2(6) . . . . ?
C00T C00L C00O C00G 1.0(8) . . . . ?
C00T C00L C00O C00J -178.9(5) . . . . ?
